data_9004632
loop_
_publ_author_name
'Popov, V. A.'
'Pautov, L. A.'
'Sokolova, E. V.'
'Hawthorne, F. C.'
'McCammon, C. A.'
'Bazhenova, L. F.'

_publ_section_title
;
 Polyakovite-(Ce), (REE,Ca)4(Mg,Fe)(Cr,Fe)2(Ti,Nb)2Si4O22, a new metamict
 mineral species from the Ilmen Mountains, Southern Urals, Russia: Mineral
 discription and crystal chemistry
;
_journal_name_full 'The Canadian Mineralogist'
_journal_page_first 1095
_journal_page_last 1104
_journal_paper_doi 10.2113/gscanmin.39.4.1095
_journal_volume 39
_journal_year 2001
_chemical_compound_source 'Ilmen Mountains, Southern Urals, Russia'
_chemical_formula_sum
;Ca0.24 Ce1.84 Cr1.28 Fe0.92 La1.24 Mg0.8 Nb0.32 Nd0.36 O22 Pr0.16 Si4 Th0.12
 Ti1.52 Y0.04
;
_chemical_name_mineral Polyakovite-(Ce)
_space_group_IT_number 12
_symmetry_space_group_name_Hall '-C 2y'
_symmetry_space_group_name_H-M 'C 1 2/m 1'
_cell_angle_alpha 90
_cell_angle_beta 100.539
_cell_angle_gamma 90
_cell_formula_units_Z 2
_cell_length_a 13.398
_cell_length_b 5.6974
_cell_length_c 11.042
_cell_volume 828.659
_database_code_amcsd 0005725
_exptl_crystal_density_diffrn 5.009
_cod_original_formula_sum
;(Ce1.84 La1.24 Nd.36 Pr.16 Y.04 Ca.24 Th.12) Mg.8 Fe.92 Ti1.52 Nb.32 Cr1.28
 Si4 O22
;
_cod_database_code 9004632

loop_
_space_group_symop_operation_xyz
x,y,z
1/2+x,1/2+y,z
x,-y,z
1/2+x,1/2-y,z
-x,y,-z
1/2-x,1/2+y,-z
-x,-y,-z
1/2-x,1/2-y,-z

loop_
_atom_site_aniso_label
_atom_site_aniso_U_11
_atom_site_aniso_U_22
_atom_site_aniso_U_33
_atom_site_aniso_U_12
_atom_site_aniso_U_13
_atom_site_aniso_U_23
CeA1 0.01220 0.01940 0.01390 0.00000 0.00200 0.00000
LaA1 0.01220 0.01940 0.01390 0.00000 0.00200 0.00000
NdA1 0.01220 0.01940 0.01390 0.00000 0.00200 0.00000
PrA1 0.01220 0.01940 0.01390 0.00000 0.00200 0.00000
YA1_1 0.01220 0.01940 0.01390 0.00000 0.00200 0.00000
CaA1 0.01220 0.01940 0.01390 0.00000 0.00200 0.00000
ThA1 0.01220 0.01940 0.01390 0.00000 0.00200 0.00000
CeA2 0.01220 0.03380 0.01360 0.00000 0.00180 0.00000
LaA2 0.01220 0.03380 0.01360 0.00000 0.00180 0.00000
NdA2 0.01220 0.03380 0.01360 0.00000 0.00180 0.00000
PrA2 0.01220 0.03380 0.01360 0.00000 0.00180 0.00000
YA1_2 0.01220 0.03380 0.01360 0.00000 0.00180 0.00000
CaA2 0.01220 0.03380 0.01360 0.00000 0.00180 0.00000
ThA2 0.01220 0.03380 0.01360 0.00000 0.00180 0.00000
Mg1 0.02000 0.01430 0.01610 0.00000 0.00220 0.00000
Fe1 0.02000 0.01430 0.01610 0.00000 0.00220 0.00000
Ti2 0.01130 0.01010 0.00610 0.00020 0.00030 0.00020
Nb2 0.01130 0.01010 0.00610 0.00020 0.00030 0.00020
Cr3 0.01350 0.01560 0.00670 0.00000 0.00170 0.00000
Fe3 0.01350 0.01560 0.00670 0.00000 0.00170 0.00000
Cr4 0.01500 0.01690 0.00710 0.00000 -0.00030 0.00000
Fe4 0.01500 0.01690 0.00710 0.00000 -0.00030 0.00000
Si(1) 0.01800 0.00760 0.00540 0.00000 0.00090 0.00000
Si(2) 0.01280 0.01350 0.01030 0.00000 0.00170 0.00000
O(1) 0.01140 0.01070 0.00970 -0.00050 0.00040 0.00050
O(2) 0.01380 0.00900 0.01070 0.00000 0.00420 0.00000
O(3) 0.01930 0.01890 0.00460 0.00000 -0.00040 0.00000
O(4) 0.00760 0.00840 0.00940 0.00000 -0.00260 0.00000
O(5) 0.03400 0.02470 0.01590 0.01200 0.00030 0.00210
O(6) 0.02200 0.01090 0.00600 0.00280 0.00100 -0.00030
O(7) 0.02010 0.05760 0.01170 0.00000 -0.00050 0.00000
O(8) 0.03450 0.06190 0.01510 0.00000 0.01850 0.00000

loop_
_atom_site_label
_atom_site_fract_x
_atom_site_fract_y
_atom_site_fract_z
_atom_site_occupancy
_atom_site_U_iso_or_equiv
_atom_site_type_symbol
_atom_site_attached_hydrogens
CeA1 0.35606 0.00000 0.73540 0.46000 0.01520 Ce 0
LaA1 0.35606 0.00000 0.73540 0.31000 0.01520 La 0
NdA1 0.35606 0.00000 0.73540 0.09000 0.01520 Nd 0
PrA1 0.35606 0.00000 0.73540 0.04000 0.01520 Pr 0
YA1_1 0.35606 0.00000 0.73540 0.01000 0.01520 Y 0
CaA1 0.35606 0.00000 0.73540 0.06000 0.01520 Ca 0
ThA1 0.35606 0.00000 0.73540 0.03000 0.01520 Th 0
CeA2 0.07041 0.00000 0.74116 0.46000 0.01990 Ce 0
LaA2 0.07041 0.00000 0.74116 0.31000 0.01990 La 0
NdA2 0.07041 0.00000 0.74116 0.09000 0.01990 Nd 0
PrA2 0.07041 0.00000 0.74116 0.04000 0.01990 Pr 0
YA1_2 0.07041 0.00000 0.74116 0.01000 0.01990 Y 0
CaA2 0.07041 0.00000 0.74116 0.06000 0.01990 Ca 0
ThA2 0.07041 0.00000 0.74116 0.03000 0.01990 Th 0
Mg1 0.50000 0.00000 0.50000 0.80000 0.01690 Mg 0
Fe1 0.50000 0.00000 0.50000 0.20000 0.01690 Fe 0
Ti2 0.25000 0.25000 0.00000 0.76000 0.00930 Ti 0
Nb2 0.25000 0.25000 0.00000 0.16000 0.00930 Nb 0
Cr3 0.00000 0.00000 0.00000 0.64000 0.01200 Cr 0
Fe3 0.00000 0.00000 0.00000 0.36000 0.01200 Fe 0
Cr4 0.50000 0.00000 0.00000 0.64000 0.01330 Cr 0
Fe4 0.50000 0.00000 0.00000 0.36000 0.01330 Fe 0
Si(1) 0.20220 -0.50000 0.73270 1.00000 0.01050 Si 0
Si(2) 0.35820 -0.50000 0.54520 1.00000 0.01230 Si 0
O(1) 0.47850 0.25200 0.87260 1.00000 0.01080 O 0
O(2) 0.14720 0.00000 0.97820 1.00000 0.01090 O 0
O(3) 0.18880 0.00000 0.59820 1.00000 0.01460 O 0
O(4) 0.34950 0.00000 0.98870 1.00000 0.00900 O 0
O(5) 0.42830 0.26890 0.59150 1.00000 0.02540 O 0
O(6) 0.22790 -0.73600 0.81470 1.00000 0.01320 O 0
O(7) 0.08690 -0.50000 0.66900 1.00000 0.03020 O 0
O(8) 0.27500 -0.50000 0.63200 1.00000 0.03540 O 0

loop_
_cod_changelog_entry_id
_cod_changelog_entry_author
_cod_changelog_entry_date
_cod_changelog_entry_text
1
;cod-tools version 3.8.0
Id: cif_guess_AMCSD_atom_types 9581 2023-05-17 12:35:41Z saulius
;
2023-05-23T09:18:54+03:00
;Derived atom types and hydrogen counts
from atom names that follow the AMCSD naming convention
(Wat == water, O-H == hydroxyl).
;
2
;cod-tools version 3.10.1
Id: cif_fix_AMCSD_atom_labels 10224 2024-08-07 11:09:31Z saulius
;
2024-08-07T19:39:12+03:00
;Changed the following '_atom_site_label' values:
the first duplicated label 'YA1'  converted to 'YA1_1'
duplicated label 'YA1' at index 11 converted to 'YA1_2'
;

loop_
_cod_related_entry_id
_cod_related_entry_database
_cod_related_entry_code
1 AMCSD 0005725
